data_4021473
loop_
_publ_author_name
'Alberto Avenoza'
'Jes\'us H. Busto'
'Gonzalo Jim\'enez-Os\'es'
'Jes\'us M. Peregrina'

_publ_contact_author_email alberto.avenoza@dq.unirioja.es
_publ_contact_author_name 'Alberto Avenoza'
_publ_section_title
;
 S~N~2 Reaction of Sulfur Nucleophiles with Hindered Sulfamidates:
 Enantioselective Synthesis of \a-Methylisocysteine
;
_journal_name_full 'Journal of Organic Chemistry'
_journal_page_first 1692
_journal_page_last 1695
_journal_paper_doi 10.1021/jo051632c
_journal_volume 71
_journal_year 2006
_chemical_formula_sum 'C27 H30 N2 O5 S2'
_chemical_formula_weight 526.65
_chemical_name_systematic
; 
 ? 
;
_space_group_IT_number 4
_symmetry_cell_setting monoclinic
_symmetry_space_group_name_Hall 'P 2yb'
_symmetry_space_group_name_H-M 'P 1 21 1'
_atom_sites_solution_hydrogens geom
_atom_sites_solution_primary direct
_atom_sites_solution_secondary difmap
_audit_creation_method SHELXL-97
_cell_angle_alpha 90.00
_cell_angle_beta 117.0630(10)
_cell_angle_gamma 90.00
_cell_formula_units_Z 2
_cell_length_a 15.1040(4)
_cell_length_b 6.1600(2)
_cell_length_c 16.0640(5)
_cell_measurement_temperature 293(2)
_cell_volume 1330.96(7)
_computing_structure_refinement 'SHELXL-97 (Sheldrick, 1997)'
_computing_structure_solution 'SHELXS-97 (Sheldrick, 1990)'
_diffrn_ambient_temperature 293(2)
_diffrn_measured_fraction_theta_full 0.986
_diffrn_measured_fraction_theta_max 0.986
_diffrn_radiation_monochromator graphite
_diffrn_radiation_source 'fine-focus sealed tube'
_diffrn_radiation_type MoK\a
_diffrn_radiation_wavelength 0.71073
_diffrn_reflns_av_R_equivalents 0.0699
_diffrn_reflns_av_sigmaI/netI 0.0805
_diffrn_reflns_limit_h_max 19
_diffrn_reflns_limit_h_min -19
_diffrn_reflns_limit_k_max 8
_diffrn_reflns_limit_k_min -6
_diffrn_reflns_limit_l_max 21
_diffrn_reflns_limit_l_min -20
_diffrn_reflns_number 11456
_diffrn_reflns_theta_full 27.87
_diffrn_reflns_theta_max 27.87
_diffrn_reflns_theta_min 2.70
_exptl_absorpt_coefficient_mu 0.240
_exptl_crystal_density_diffrn 1.314
_exptl_crystal_density_method 'not measured'
_exptl_crystal_F_000 556
_refine_diff_density_max 0.350
_refine_diff_density_min -0.327
_refine_diff_density_rms 0.094
_refine_ls_abs_structure_details 'Flack H D (1983), Acta Cryst. A39, 876-881'
_refine_ls_abs_structure_Flack 0.14(8)
_refine_ls_extinction_method none
_refine_ls_goodness_of_fit_ref 1.059
_refine_ls_hydrogen_treatment mixed
_refine_ls_matrix_type full
_refine_ls_number_parameters 325
_refine_ls_number_reflns 5173
_refine_ls_number_restraints 1
_refine_ls_restrained_S_all 1.058
_refine_ls_R_factor_all 0.0865
_refine_ls_R_factor_gt 0.0551
_refine_ls_shift/su_max 0.000
_refine_ls_shift/su_mean 0.000
_refine_ls_structure_factor_coef Fsqd
_refine_ls_weighting_details 'calc w=1/[\s^2^(Fo^2^)+(0.0666P)^2^+0.1172P] where P=(Fo^2^+2Fc^2^)/3'
_refine_ls_weighting_scheme calc
_refine_ls_wR_factor_gt 0.1245
_refine_ls_wR_factor_ref 0.1416
_reflns_number_gt 3707
_reflns_number_total 5173
_reflns_threshold_expression >2sigma(I)
_cod_data_source_file jo051632csi20051006_044509.cif
_cod_original_sg_symbol_H-M 'P 21'
_cod_database_code 4021473

loop_
_symmetry_equiv_pos_as_xyz
'x, y, z'
'-x, y+1/2, -z'

loop_
_atom_site_label
_atom_site_type_symbol
_atom_site_fract_x
_atom_site_fract_y
_atom_site_fract_z
_atom_site_U_iso_or_equiv
_atom_site_adp_type
_atom_site_occupancy
_atom_site_symmetry_multiplicity
_atom_site_calc_flag
_atom_site_refinement_flags
S1 S 0.22151(6) 0.75882(13) -0.06314(7) 0.0437(2) Uani 1 1 d .
S2 S -0.19229(7) 0.40021(19) -0.43438(8) 0.0682(3) Uani 1 1 d .
O3 O -0.04662(14) 0.3797(4) -0.08594(16) 0.0463(6) Uani 1 1 d .
N4 N 0.14979(18) 0.6738(4) -0.0203(2) 0.0412(7) Uani 1 1 d .
H4 H 0.1181 0.7761 0.0025 0.049 Uiso 1 1 d R
C5 C 0.1310(2) 0.4406(5) -0.0140(2) 0.0375(7) Uani 1 1 d .
H5 H 0.1821 0.3585 -0.0194 0.045 Uiso 1 1 d R
C6 C 0.0302(2) 0.3819(5) -0.0951(2) 0.0400(7) Uani 1 1 d .
C7 C 0.2380(2) 0.4067(6) 0.1604(2) 0.0419(8) Uani 1 1 d .
C8 C 0.1351(2) 0.3865(6) 0.0802(2) 0.0440(8) Uani 1 1 d .
H8A H 0.0922 0.4840 0.0915 0.053 Uiso 1 1 d R
H8B H 0.1129 0.2399 0.0788 0.053 Uiso 1 1 d R
O9 O 0.21673(19) 0.9909(4) -0.0617(2) 0.0591(8) Uani 1 1 d .
O10 O 0.19588(18) 0.6464(4) -0.14916(18) 0.0577(7) Uani 1 1 d .
N11 N 0.0320(2) 0.3332(5) -0.1754(2) 0.0457(7) Uani 1 1 d .
H11 H 0.0947 0.3218 -0.1770 0.055 Uiso 1 1 d R
O12 O -0.00640(19) 0.7769(5) -0.3648(2) 0.0646(7) Uani 1 1 d .
C13 C 0.3439(2) 0.6781(6) 0.0138(3) 0.0419(8) Uani 1 1 d .
C14 C -0.0878(2) 0.4987(6) -0.3251(3) 0.0453(8) Uani 1 1 d .
O15 O 0.0533(2) 0.4396(5) -0.3548(2) 0.0706(8) Uani 1 1 d .
C16 C -0.0058(3) 0.5640(7) -0.3490(3) 0.0530(9) Uani 1 1 d .
C17 C -0.1197(3) 0.6785(6) -0.2808(3) 0.0514(9) Uani 1 1 d .
H17A H -0.0634 0.7239 -0.2244 0.062 Uiso 1 1 d R
H17B H -0.1711 0.6271 -0.2662 0.062 Uiso 1 1 d R
H17C H -0.1443 0.7990 -0.3231 0.062 Uiso 1 1 d R
C18 C 0.4047(3) 0.8157(6) 0.0830(3) 0.0575(10) Uani 1 1 d .
H18 H 0.3817 0.9578 0.0885 0.069 Uiso 1 1 d R
C19 C 0.3787(3) 0.4753(6) 0.0034(3) 0.0535(10) Uani 1 1 d .
H19 H 0.3357 0.3802 -0.0457 0.064 Uiso 1 1 d R
C20 C 0.3025(3) 0.2333(7) 0.1853(3) 0.0558(10) Uani 1 1 d .
H20 H 0.2807 0.0997 0.1513 0.067 Uiso 1 1 d R
C21 C 0.2709(3) 0.5980(6) 0.2117(3) 0.0530(9) Uani 1 1 d .
H21 H 0.2264 0.7197 0.1959 0.064 Uiso 1 1 d R
C22 C 0.4292(3) 0.4324(8) 0.3088(3) 0.0686(12) Uani 1 1 d .
H22 H 0.4948 0.4356 0.3604 0.082 Uiso 1 1 d R
C23 C 0.4745(3) 0.4140(7) 0.0654(3) 0.0614(11) Uani 1 1 d .
H23 H 0.5005 0.2775 0.0577 0.074 Uiso 1 1 d R
C24 C -0.0560(3) 0.2941(6) -0.2637(3) 0.0501(9) Uani 1 1 d .
H24A H -0.0430 0.1809 -0.2977 0.060 Uiso 1 1 d R
H24B H -0.1093 0.2506 -0.2504 0.060 Uiso 1 1 d R
C25 C 0.5358(3) 0.5485(8) 0.1372(3) 0.0590(10) Uani 1 1 d .
C26 C 0.3974(3) 0.2477(8) 0.2583(3) 0.0655(11) Uani 1 1 d .
H26 H 0.4435 0.1293 0.2742 0.079 Uiso 1 1 d R
C27 C 0.3650(3) 0.6092(8) 0.2854(3) 0.0667(12) Uani 1 1 d .
H27 H 0.3879 0.7424 0.3196 0.080 Uiso 1 1 d R
C28 C -0.2524(3) 0.6422(7) -0.4942(3) 0.0629(12) Uani 1 1 d .
C29 C 0.5007(3) 0.7500(9) 0.1451(3) 0.0684(12) Uani 1 1 d .
H29 H 0.5438 0.8453 0.1941 0.082 Uiso 1 1 d R
C30 C -0.2214(3) 0.7467(9) -0.5518(3) 0.0731(13) Uani 1 1 d .
H30 H -0.1647 0.6950 -0.5578 0.088 Uiso 1 1 d R
C31 C -0.3323(3) 0.7233(11) -0.4854(4) 0.0894(17) Uani 1 1 d .
H31 H -0.3546 0.6554 -0.4445 0.107 Uiso 1 1 d R
C32 C -0.2691(4) 0.9320(9) -0.6008(4) 0.0855(15) Uani 1 1 d .
H32 H -0.2451 1.0042 -0.6395 0.103 Uiso 1 1 d R
C33 C -0.3468(4) 1.0115(10) -0.5933(4) 0.0919(17) Uani 1 1 d .
H33 H -0.3808 1.1346 -0.6309 0.110 Uiso 1 1 d R
C34 C 0.0701(4) 0.8575(9) -0.3874(4) 0.0863(15) Uani 1 1 d .
H34A H 0.0630 1.0114 -0.3977 0.104 Uiso 1 1 d R
H34B H 0.0646 0.7867 -0.4428 0.104 Uiso 1 1 d R
H34C H 0.1339 0.8265 -0.3362 0.104 Uiso 1 1 d R
C35 C -0.3799(3) 0.9157(12) -0.5368(4) 0.105(2) Uani 1 1 d .
H35 H -0.4352 0.9780 -0.5313 0.126 Uiso 1 1 d R
C36 C 0.6397(3) 0.4784(11) 0.2040(4) 0.0960(19) Uani 1 1 d .
H36A H 0.6718 0.5885 0.2504 0.115 Uiso 1 1 d R
H36B H 0.6776 0.4523 0.1705 0.115 Uiso 1 1 d R
H36C H 0.6353 0.3468 0.2339 0.115 Uiso 1 1 d R

loop_
_atom_site_aniso_label
_atom_site_aniso_U_11
_atom_site_aniso_U_22
_atom_site_aniso_U_33
_atom_site_aniso_U_23
_atom_site_aniso_U_13
_atom_site_aniso_U_12
S1 0.0436(4) 0.0382(5) 0.0518(6) 0.0038(4) 0.0240(4) -0.0028(4)
S2 0.0653(6) 0.0701(7) 0.0537(6) -0.0191(6) 0.0133(5) -0.0179(6)
O3 0.0382(10) 0.0515(14) 0.0531(15) 0.0030(14) 0.0241(10) -0.0045(11)
N4 0.0425(13) 0.0333(14) 0.0542(18) 0.0003(14) 0.0275(13) 0.0007(12)
C5 0.0353(14) 0.0328(18) 0.048(2) 0.0018(15) 0.0224(13) 0.0034(12)
C6 0.0428(15) 0.0270(17) 0.052(2) 0.0039(17) 0.0227(14) -0.0007(14)
C7 0.0413(15) 0.048(2) 0.0413(19) 0.0079(18) 0.0229(14) 0.0032(16)
C8 0.0407(15) 0.0444(19) 0.049(2) 0.0070(19) 0.0225(14) 0.0013(16)
O9 0.0592(15) 0.0368(14) 0.082(2) 0.0097(14) 0.0331(15) -0.0015(11)
O10 0.0602(15) 0.0705(18) 0.0469(16) -0.0020(14) 0.0283(13) -0.0134(13)
N11 0.0435(13) 0.0493(18) 0.0469(18) -0.0055(14) 0.0229(13) -0.0004(12)
O12 0.0643(15) 0.0603(19) 0.075(2) 0.0062(17) 0.0370(15) -0.0074(14)
C13 0.0424(16) 0.0423(18) 0.048(2) -0.0003(17) 0.0269(15) -0.0014(14)
C14 0.0446(17) 0.047(2) 0.040(2) -0.0115(17) 0.0162(15) -0.0106(15)
O15 0.0790(18) 0.066(2) 0.087(2) -0.0132(17) 0.0558(17) -0.0046(15)
C16 0.058(2) 0.055(3) 0.045(2) -0.009(2) 0.0221(18) -0.0076(19)
C17 0.0516(18) 0.052(2) 0.050(2) -0.0079(19) 0.0226(17) -0.0027(17)
C18 0.0505(19) 0.053(2) 0.070(3) -0.017(2) 0.0288(19) 0.0015(16)
C19 0.0508(19) 0.045(2) 0.073(3) -0.011(2) 0.0347(19) -0.0032(16)
C20 0.0554(19) 0.055(2) 0.054(2) 0.001(2) 0.0229(17) 0.0117(18)
C21 0.056(2) 0.047(2) 0.055(2) -0.0008(19) 0.0250(18) 0.0056(17)
C22 0.053(2) 0.085(3) 0.053(3) 0.004(3) 0.0114(18) 0.004(2)
C23 0.056(2) 0.056(2) 0.084(3) 0.004(2) 0.042(2) 0.012(2)
C24 0.0584(19) 0.042(2) 0.055(2) -0.0122(18) 0.0301(18) -0.0105(16)
C25 0.052(2) 0.075(3) 0.058(3) 0.004(2) 0.0317(19) 0.010(2)
C26 0.051(2) 0.071(3) 0.064(3) 0.005(3) 0.0173(19) 0.018(2)
C27 0.064(2) 0.065(3) 0.056(3) -0.012(2) 0.014(2) -0.005(2)
C28 0.0460(19) 0.077(3) 0.050(2) -0.020(2) 0.0082(18) -0.0046(19)
C29 0.0498(19) 0.092(3) 0.058(3) -0.029(3) 0.0204(18) -0.002(2)
C30 0.061(2) 0.091(3) 0.057(3) -0.018(3) 0.018(2) 0.004(3)
C31 0.051(2) 0.141(5) 0.068(3) -0.011(4) 0.020(2) 0.002(3)
C32 0.081(3) 0.087(4) 0.068(3) -0.002(3) 0.016(2) 0.004(3)
C33 0.063(3) 0.101(4) 0.081(4) -0.014(3) 0.005(3) 0.002(3)
C34 0.096(3) 0.073(3) 0.117(4) 0.017(3) 0.071(3) -0.009(3)
C35 0.047(2) 0.145(6) 0.094(4) -0.040(4) 0.007(3) 0.024(3)
C36 0.064(3) 0.141(5) 0.076(4) 0.011(4) 0.026(2) 0.031(3)

loop_
_atom_type_symbol
_atom_type_description
_atom_type_scat_dispersion_real
_atom_type_scat_dispersion_imag
_atom_type_scat_source
C C 0.0033 0.0016 'International Tables Vol C Tables 4.2.6.8 and 6.1.1.4'
H H 0.0000 0.0000 'International Tables Vol C Tables 4.2.6.8 and 6.1.1.4'
O O 0.0106 0.0060 'International Tables Vol C Tables 4.2.6.8 and 6.1.1.4'
N N 0.0061 0.0033 'International Tables Vol C Tables 4.2.6.8 and 6.1.1.4'
S S 0.1246 0.1234 'International Tables Vol C Tables 4.2.6.8 and 6.1.1.4'

loop_
_geom_angle_atom_site_label_1
_geom_angle_atom_site_label_2
_geom_angle_atom_site_label_3
_geom_angle
O9 S1 O10 120.29(17)
O9 S1 N4 105.61(15)
O10 S1 N4 108.38(14)
O9 S1 C13 108.33(17)
O10 S1 C13 106.05(16)
N4 S1 C13 107.66(15)
C28 S2 C14 104.04(18)
C5 N4 S1 122.2(2)
C5 N4 H4 117.8
S1 N4 H4 119.9
N4 C5 C8 111.1(3)
N4 C5 C6 108.6(3)
C8 C5 C6 111.7(2)
N4 C5 H5 108.6
C8 C5 H5 107.6
C6 C5 H5 109.2
O3 C6 N11 123.1(3)
O3 C6 C5 121.7(3)
N11 C6 C5 115.1(2)
C20 C7 C21 118.1(3)
C20 C7 C8 120.1(3)
C21 C7 C8 121.8(3)
C7 C8 C5 113.1(2)
C7 C8 H8A 107.9
C5 C8 H8A 109.0
C7 C8 H8B 108.1
C5 C8 H8B 109.1
H8A C8 H8B 109.5
C6 N11 C24 124.4(3)
C6 N11 H11 119.7
C24 N11 H11 115.9
C16 O12 C34 116.6(3)
C18 C13 C19 120.2(3)
C18 C13 S1 119.8(3)
C19 C13 S1 120.1(3)
C16 C14 C17 113.6(3)
C16 C14 C24 109.2(3)
C17 C14 C24 111.9(3)
C16 C14 S2 106.9(2)
C17 C14 S2 111.8(2)
C24 C14 S2 102.9(2)
O15 C16 O12 123.2(4)
O15 C16 C14 124.7(4)
O12 C16 C14 112.0(3)
C14 C17 H17A 108.8
C14 C17 H17B 109.9
H17A C17 H17B 109.5
C14 C17 H17C 109.7
H17A C17 H17C 109.5
H17B C17 H17C 109.5
C13 C18 C29 119.8(4)
C13 C18 H18 120.2
C29 C18 H18 120.0
C23 C19 C13 119.1(4)
C23 C19 H19 121.3
C13 C19 H19 119.6
C7 C20 C26 121.3(4)
C7 C20 H20 119.1
C26 C20 H20 119.6
C27 C21 C7 120.1(4)
C27 C21 H21 120.8
C7 C21 H21 119.1
C26 C22 C27 118.8(4)
C26 C22 H22 118.8
C27 C22 H22 122.4
C25 C23 C19 121.5(4)
C25 C23 H23 118.4
C19 C23 H23 120.1
N11 C24 C14 111.7(3)
N11 C24 H24A 109.9
C14 C24 H24A 108.4
N11 C24 H24B 108.5
C14 C24 H24B 108.9
H24A C24 H24B 109.5
C29 C25 C23 118.6(4)
C29 C25 C36 120.8(4)
C23 C25 C36 120.6(4)
C22 C26 C20 120.8(4)
C22 C26 H26 117.5
C20 C26 H26 121.6
C21 C27 C22 120.9(4)
C21 C27 H27 119.9
C22 C27 H27 119.2
C31 C28 C30 119.0(5)
C31 C28 S2 120.4(4)
C30 C28 S2 120.6(3)
C25 C29 C18 120.9(4)
C25 C29 H29 118.8
C18 C29 H29 120.3
C28 C30 C32 121.4(4)
C28 C30 H30 120.5
C32 C30 H30 118.2
C28 C31 C35 118.3(5)
C28 C31 H31 120.7
C35 C31 H31 120.9
C33 C32 C30 120.3(6)
C33 C32 H32 119.9
C30 C32 H32 119.8
C32 C33 C35 120.7(6)
C32 C33 H33 118.5
C35 C33 H33 120.8
O12 C34 H34A 110.1
O12 C34 H34B 109.6
H34A C34 H34B 109.5
O12 C34 H34C 108.8
H34A C34 H34C 109.5
H34B C34 H34C 109.5
C33 C35 C31 120.3(5)
C33 C35 H35 119.3
C31 C35 H35 120.3
C25 C36 H36A 110.2
C25 C36 H36B 110.0
H36A C36 H36B 109.5
C25 C36 H36C 108.2
H36A C36 H36C 109.5
H36B C36 H36C 109.5

loop_
_geom_bond_atom_site_label_1
_geom_bond_atom_site_label_2
_geom_bond_distance
S1 O9 1.432(3)
S1 O10 1.433(3)
S1 N4 1.612(3)
S1 C13 1.764(3)
S2 C28 1.782(5)
S2 C14 1.849(3)
O3 C6 1.234(3)
N4 C5 1.477(4)
N4 H4 0.9600
C5 C8 1.522(5)
C5 C6 1.530(4)
C5 H5 0.9599
C6 N11 1.338(4)
C7 C20 1.377(5)
C7 C21 1.393(5)
C7 C8 1.507(4)
C8 H8A 0.9600
C8 H8B 0.9600
N11 C24 1.457(5)
N11 H11 0.9599
O12 C16 1.335(5)
O12 C34 1.448(4)
C13 C18 1.367(5)
C13 C19 1.395(5)
C14 C16 1.509(5)
C14 C17 1.509(5)
C14 C24 1.536(5)
O15 C16 1.212(5)
C17 H17A 0.9600
C17 H17B 0.9601
C17 H17C 0.9600
C18 C29 1.396(5)
C18 H18 0.9600
C19 C23 1.384(5)
C19 H19 0.9600
C20 C26 1.381(5)
C20 H20 0.9599
C21 C27 1.377(5)
C21 H21 0.9600
C22 C26 1.352(6)
C22 C27 1.392(6)
C22 H22 0.9600
C23 C25 1.379(6)
C23 H23 0.9600
C24 H24A 0.9600
C24 H24B 0.9601
C25 C29 1.378(7)
C25 C36 1.506(6)
C26 H26 0.9600
C27 H27 0.9600
C28 C31 1.372(6)
C28 C30 1.372(6)
C29 H29 0.9599
C30 C32 1.388(7)
C30 H30 0.9599
C31 C35 1.436(9)
C31 H31 0.9600
C32 C33 1.326(7)
C32 H32 0.9600
C33 C35 1.354(8)
C33 H33 0.9600
C34 H34A 0.9600
C34 H34B 0.9600
C34 H34C 0.9600
C35 H35 0.9601
C36 H36A 0.9599
C36 H36B 0.9601
C36 H36C 0.9600

loop_
_cod_related_entry_id
_cod_related_entry_database
_cod_related_entry_code
1 ChemSpider 9816957
